data_2022935
loop_
_publ_author_name
'Motaln, Klemen'
'Lozin\<sek, Matic'

_publ_section_title
;
 Crystal structure of CaSiF6&#x00B7;2H2O(mP2) and reevaluation of the
 SiIV--F bond-valence parameter R 0
;
_journal_coeditor_code HB8080
_journal_issue 12
_journal_name_full 'Acta Crystallographica Section E Crystallographic Communications'
_journal_page_first 1121
_journal_page_last 1126
_journal_paper_doi 10.1107/S2056989023009349
_journal_volume 79
_journal_year 2023
_chemical_formula_iupac 'Ca Si F, 2H2 O'
_chemical_formula_moiety 'Ca F6 Si, 2(H2 O)'
_chemical_formula_sum 'Ca F6 H4 O2 Si'
_chemical_formula_weight 218.20
_chemical_name_systematic
;
Calcium hexafluoridosilicate dihydrate
;
_space_group_crystal_system monoclinic
_space_group_IT_number 13
_space_group_name_Hall '-P 2yc'
_space_group_name_H-M_alt 'P 1 2/c 1'
_atom_sites_solution_hydrogens difmap
_atom_sites_solution_primary iterative
_audit_creation_method
;
Olex2 1.5
(compiled 2023.03.06 svn.rbb2c1857 for OlexSys, GUI svn.r6748)
;
_cell_angle_alpha 90
_cell_angle_beta 107.275(3)
_cell_angle_gamma 90
_cell_formula_units_Z 2
_cell_length_a 5.96605(17)
_cell_length_b 5.13977(12)
_cell_length_c 9.9308(3)
_cell_measurement_reflns_used 5902
_cell_measurement_temperature 99.99(10)
_cell_measurement_theta_max 75.2550
_cell_measurement_theta_min 7.7500
_cell_volume 290.783(15)
_computing_cell_refinement
;
CrysAlisPro 1.171.42.73a (Rigaku OD, 2022)
;
_computing_data_collection
;
CrysAlisPro 1.171.42.73a (Rigaku OD, 2022)
;
_computing_data_reduction
;
CrysAlisPro 1.171.42.73a (Rigaku OD, 2022)
;
_computing_molecular_graphics
;
Olex2 1.5 (Dolomanov <i>et al.</i>,  2009), DIAMOND (Brandenburg,
2005)
;
_computing_publication_material
;
publCIF (Westrip, 2010)
;
_computing_structure_refinement
;
<i>SHELXL2019/2</i> (Sheldrick, 2015)
;
_computing_structure_solution
;
SUPERFLIP  (Palatinus & Chapuis, 2007)
;
_diffrn_ambient_temperature 99.99(10)
_diffrn_detector 'Hybrid Pixel Array Detector'
_diffrn_detector_area_resol_mean 13.3333
_diffrn_measured_fraction_theta_full 1.000
_diffrn_measured_fraction_theta_max 1.000
_diffrn_measurement_device 'four-circle diffractometer'
_diffrn_measurement_device_type 'XtaLAB Synergy-S, Dualflex, Eiger2 R CdTe 1M'
_diffrn_measurement_method '\w scans'
_diffrn_radiation_monochromator mirror
_diffrn_radiation_probe x-ray
_diffrn_radiation_type 'Cu K\a'
_diffrn_radiation_wavelength 1.54184
_diffrn_reflns_av_R_equivalents 0.0512
_diffrn_reflns_av_unetI/netI 0.0169
_diffrn_reflns_limit_h_max 7
_diffrn_reflns_limit_h_min -7
_diffrn_reflns_limit_k_max 6
_diffrn_reflns_limit_k_min -6
_diffrn_reflns_limit_l_max 12
_diffrn_reflns_limit_l_min -12
_diffrn_reflns_number 8322
_diffrn_reflns_theta_full 67.684
_diffrn_reflns_theta_max 75.420
_diffrn_reflns_theta_min 7.777
_diffrn_source 'micro-focus sealed X-ray tube'
_exptl_absorpt_coefficient_mu 12.290
_exptl_absorpt_correction_T_max 1.000
_exptl_absorpt_correction_T_min 0.365
_exptl_absorpt_correction_type gaussian
_exptl_absorpt_process_details
;
(CrysalisPro; Rigaku OD, 2022)
;
_exptl_crystal_colour colourless
_exptl_crystal_density_diffrn 2.492
_exptl_crystal_description plate
_exptl_crystal_F_000 216
_exptl_crystal_size_max 0.148
_exptl_crystal_size_mid 0.082
_exptl_crystal_size_min 0.017
_refine_diff_density_max 0.321
_refine_diff_density_min -0.374
_refine_ls_extinction_method none
_refine_ls_goodness_of_fit_ref 1.142
_refine_ls_hydrogen_treatment refall
_refine_ls_matrix_type full
_refine_ls_number_parameters 61
_refine_ls_number_reflns 608
_refine_ls_number_restraints 0
_refine_ls_restrained_S_all 1.142
_refine_ls_R_factor_all 0.0250
_refine_ls_R_factor_gt 0.0247
_refine_ls_shift/su_max 0.000
_refine_ls_shift/su_mean 0.000
_refine_ls_structure_factor_coef Fsqd
_refine_ls_weighting_details 'w=1/[\s^2^(Fo^2^)+(0.0516P)^2^+0.0488P] where P=(Fo^2^+2Fc^2^)/3'
_refine_ls_weighting_scheme calc
_refine_ls_wR_factor_gt 0.0691
_refine_ls_wR_factor_ref 0.0696
_reflns_number_gt 598
_reflns_number_total 608
_reflns_threshold_expression 'I > 2\s(I)'
_cod_data_source_file hb8080sup1.cif
_cod_data_source_block I
_cod_depositor_comments 'Adding full bibliography for 2022935.cif.'
_cod_original_cell_volume 290.782(14)
_cod_database_code 2022935
_cod_database_fobs_code 2022935
_shelx_space_group_comment
;
The symmetry employed for this shelxl refinement is uniquely defined
by the following loop, which should always be used as a source of
symmetry information in preference to the above space-group names.
They are only intended as comments.
;
_shelx_estimated_absorpt_t_min 0.263
_shelx_estimated_absorpt_t_max 0.818

loop_
_space_group_symop_operation_xyz
'x, y, z'
'-x, y, -z+1/2'
'-x, -y, -z'
'x, -y, z-1/2'

loop_
_atom_site_type_symbol
_atom_site_label
_atom_site_fract_x
_atom_site_fract_y
_atom_site_fract_z
_atom_site_U_iso_or_equiv
_atom_site_adp_type
_atom_site_calc_flag
_atom_site_occupancy
_atom_site_disorder_assembly
_atom_site_disorder_group
Ca Ca1 0.000000 0.58252(7) 0.250000 0.01360(19) Uani d 1 . .
Si Si1 0.000000 0.000000 0.500000 0.0135(2) Uani d 1 . .
F F1 -0.06447(16) 0.26688(17) 0.39793(9) 0.0187(3) Uani d 1 . .
F F2 0.20424(15) 0.17052(18) 0.62125(9) 0.0178(2) Uani d 1 . .
F F3 -0.19861(16) 0.09149(15) 0.58239(10) 0.0164(3) Uani d 1 . .
O O1 0.3884(2) 0.4033(2) 0.36145(15) 0.0190(3) Uani d 1 . .
H H1 0.378(5) 0.255(6) 0.373(3) 0.035(7) Uiso d 1 . .
H H2B 0.469(8) 0.483(9) 0.441(5) 0.016(13) Uiso d 0.49(5) A 2
H H2A 0.475(8) 0.419(7) 0.318(5) 0.017(13) Uiso d 0.51(5) A 1

loop_
_atom_site_aniso_label
_atom_site_aniso_U_11
_atom_site_aniso_U_22
_atom_site_aniso_U_33
_atom_site_aniso_U_12
_atom_site_aniso_U_13
_atom_site_aniso_U_23
Ca1 0.0176(3) 0.0092(3) 0.0144(3) 0.000 0.00529(18) 0.000
Si1 0.0181(3) 0.0090(3) 0.0140(3) 0.0000(2) 0.0059(2) 0.0000(2)
F1 0.0251(5) 0.0124(4) 0.0201(5) 0.0025(4) 0.0091(4) 0.0041(3)
F2 0.0189(5) 0.0155(4) 0.0190(5) -0.0010(3) 0.0056(4) -0.0037(3)
F3 0.0201(5) 0.0120(5) 0.0185(5) -0.0003(3) 0.0080(4) -0.0020(3)
O1 0.0199(6) 0.0145(6) 0.0224(6) -0.0008(4) 0.0058(5) 0.0006(4)

loop_
_atom_type_symbol
_atom_type_description
_atom_type_scat_dispersion_real
_atom_type_scat_dispersion_imag
_atom_type_scat_source
Ca Ca 0.3641 1.2855 'International Tables Vol C Tables 4.2.6.8 and 6.1.1.4'
F F 0.0727 0.0534 'International Tables Vol C Tables 4.2.6.8 and 6.1.1.4'
H H 0.0000 0.0000 'International Tables Vol C Tables 4.2.6.8 and 6.1.1.4'
O O 0.0492 0.0322 'International Tables Vol C Tables 4.2.6.8 and 6.1.1.4'
Si Si 0.2541 0.3302 'International Tables Vol C Tables 4.2.6.8 and 6.1.1.4'

loop_
_exptl_crystal_face_index_h
_exptl_crystal_face_index_k
_exptl_crystal_face_index_l
_exptl_crystal_face_perp_dist
1 0 0 0.0612
-1 0 0 0.0566
-2 -1 0 0.0546
-1 1 -6 0.0047
0 -1 6 0.0113
-1 1 2 0.0496
1 2 1 0.0404
2 1 0 0.0361
-1 -2 0 0.0391

loop_
_geom_angle_atom_site_label_1
_geom_angle_atom_site_label_2
_geom_angle_atom_site_label_3
_geom_angle_site_symmetry_1
_geom_angle_site_symmetry_3
_geom_angle
_geom_angle_publ_flag
Si1 Ca1 Si1 1_565 2_565 98.328(10) ?
F1 Ca1 Si1 2 2_565 86.58(2) ?
F1 Ca1 Si1 . 2_565 169.60(2) ?
F1 Ca1 Si1 2 1_565 169.60(2) ?
F1 Ca1 Si1 . 1_565 86.58(2) ?
F1 Ca1 F1 . 2 90.11(4) ?
F1 Ca1 F2 . 4_565 158.57(3) ?
F1 Ca1 F2 . 3_566 79.82(3) ?
F1 Ca1 F2 2 4_565 79.82(3) ?
F1 Ca1 F2 2 3_566 158.57(3) ?
F1 Ca1 F3 . 4_565 142.32(3) ?
F1 Ca1 F3 . 3_566 100.99(3) ?
F1 Ca1 F3 2 3_566 142.32(3) ?
F1 Ca1 F3 2 4_565 100.99(3) ?
F1 Ca1 O1 . . 76.07(4) ?
F1 Ca1 O1 2 2 76.07(4) ?
F1 Ca1 O1 2 . 72.88(4) ?
F1 Ca1 O1 . 2 72.88(4) ?
F2 Ca1 Si1 3_566 1_565 29.44(2) ?
F2 Ca1 Si1 3_566 2_565 99.95(3) ?
F2 Ca1 Si1 4_565 2_565 29.44(2) ?
F2 Ca1 Si1 4_565 1_565 99.95(3) ?
F2 Ca1 F2 4_565 3_566 115.49(5) ?
F2 Ca1 F3 4_565 3_566 77.00(3) ?
F2 Ca1 F3 3_566 3_566 58.87(3) ?
F2 Ca1 F3 3_566 4_565 77.00(3) ?
F2 Ca1 F3 4_565 4_565 58.87(3) ?
F2 Ca1 O1 3_566 2 82.87(4) ?
F2 Ca1 O1 4_565 2 121.89(4) ?
F2 Ca1 O1 4_565 . 82.87(4) ?
F2 Ca1 O1 3_566 . 121.89(4) ?
F3 Ca1 Si1 3_566 1_565 29.94(2) ?
F3 Ca1 Si1 3_566 2_565 87.56(2) ?
F3 Ca1 Si1 4_565 2_565 29.94(2) ?
F3 Ca1 Si1 4_565 1_565 87.56(2) ?
F3 Ca1 F3 3_566 4_565 91.93(4) ?
F3 Ca1 O1 3_566 . 75.09(4) ?
F3 Ca1 O1 3_566 2 141.61(4) ?
F3 Ca1 O1 4_565 . 141.61(4) ?
F3 Ca1 O1 4_565 2 75.09(4) ?
O1 Ca1 Si1 . 1_565 96.74(3) ?
O1 Ca1 Si1 . 2_565 112.20(3) ?
O1 Ca1 Si1 2 1_565 112.20(3) ?
O1 Ca1 Si1 2 2_565 96.74(3) ?
O1 Ca1 O1 2 . 135.49(6) ?
Ca1 Si1 Ca1 1_545 3_566 180.0 ?
F1 Si1 Ca1 . 3_566 82.60(3) ?
F1 Si1 Ca1 . 1_545 97.40(3) ?
F1 Si1 Ca1 3_556 3_566 97.40(3) ?
F1 Si1 Ca1 3_556 1_545 82.60(3) ?
F1 Si1 F1 3_556 . 180.0 ?
F1 Si1 F2 3_556 3_556 89.65(5) ?
F1 Si1 F2 . 3_556 90.35(5) ?
F1 Si1 F2 . . 89.65(5) ?
F1 Si1 F2 3_556 . 90.35(5) ?
F1 Si1 F3 . . 89.83(4) ?
F1 Si1 F3 . 3_556 90.17(4) ?
F1 Si1 F3 3_556 . 90.17(4) ?
F1 Si1 F3 3_556 3_556 89.83(4) ?
F2 Si1 Ca1 . 3_566 44.00(3) ?
F2 Si1 Ca1 . 1_545 136.00(3) ?
F2 Si1 Ca1 3_556 3_566 136.00(3) ?
F2 Si1 Ca1 3_556 1_545 44.00(3) ?
F2 Si1 F2 3_556 . 180.0 ?
F2 Si1 F3 . 3_556 91.63(4) ?
F2 Si1 F3 3_556 . 91.63(4) ?
F2 Si1 F3 . . 88.37(4) ?
F2 Si1 F3 3_556 3_556 88.37(4) ?
F3 Si1 Ca1 . 3_566 45.25(3) ?
F3 Si1 Ca1 3_556 3_566 134.75(3) ?
F3 Si1 Ca1 . 1_545 134.75(3) ?
F3 Si1 Ca1 3_556 1_545 45.25(3) ?
F3 Si1 F3 . 3_556 180.0 ?
Si1 F1 Ca1 . . 155.57(5) ?
Si1 F2 Ca1 . 3_566 106.56(4) ?
Si1 F3 Ca1 . 3_566 104.81(4) ?
Ca1 O1 H1 . . 110(2) ?
Ca1 O1 H2B . . 115(3) ?
Ca1 O1 H2A . . 114(3) ?
H1 O1 H2B . . 111(3) ?
H1 O1 H2A . . 107(3) ?

loop_
_geom_bond_atom_site_label_1
_geom_bond_atom_site_label_2
_geom_bond_site_symmetry_2
_geom_bond_distance
_geom_bond_publ_flag
Ca1 Si1 2_565 3.2815(3) ?
Ca1 Si1 1_565 3.2815(3) ?
Ca1 F1 . 2.2965(9) y
Ca1 F1 2 2.2965(9) ?
Ca1 F2 4_565 2.3783(9) y
Ca1 F2 3_566 2.3783(9) ?
Ca1 F3 4_565 2.4105(9) y
Ca1 F3 3_566 2.4105(9) ?
Ca1 O1 . 2.4331(13) y
Ca1 O1 2 2.4331(13) ?
Si1 F1 3_556 1.6808(9) ?
Si1 F1 . 1.6809(9) y
Si1 F2 3_556 1.6826(9) ?
Si1 F2 . 1.6827(9) y
Si1 F3 . 1.6942(9) y
Si1 F3 3_556 1.6942(9) ?
O1 H1 . 0.78(3) ?
O1 H2B . 0.90(5) ?
O1 H2A . 0.77(5) ?

loop_
_geom_hbond_atom_site_label_D
_geom_hbond_atom_site_label_H
_geom_hbond_atom_site_label_A
_geom_hbond_site_symmetry_A
_geom_hbond_distance_DH
_geom_hbond_distance_HA
_geom_hbond_distance_DA
_geom_hbond_angle_DHA
_geom_hbond_publ_flag
O1 H1 F3 3_556 0.78(3) 2.19(3) 2.9042(14) 153(3) yes
O1 H2B O1 3_666 0.90(5) 1.98(5) 2.856(3) 167(4) yes
O1 H2A O1 2_655 0.77(5) 2.17(5) 2.902(3) 159(4) yes

loop_
_geom_torsion_atom_site_label_1
_geom_torsion_atom_site_label_2
_geom_torsion_atom_site_label_3
_geom_torsion_atom_site_label_4
_geom_torsion_site_symmetry_1
_geom_torsion_site_symmetry_2
_geom_torsion_site_symmetry_3
_geom_torsion_site_symmetry_4
_geom_torsion
_geom_torsion_publ_flag
Ca1 Si1 F1 Ca1 3_566 . . . 115.56(12) ?
Ca1 Si1 F1 Ca1 1_545 . . . -64.44(12) ?
Ca1 Si1 F2 Ca1 1_545 . . 3_566 180.000000 ?
Ca1 Si1 F3 Ca1 1_545 . . 3_566 180.000000 ?
F1 Si1 F2 Ca1 3_556 . . 3_566 -100.32(4) ?
F1 Si1 F2 Ca1 . . . 3_566 79.69(4) ?
F1 Si1 F3 Ca1 . . . 3_566 -79.72(4) ?
F1 Si1 F3 Ca1 3_556 . . 3_566 100.28(4) ?
F2 Si1 F1 Ca1 3_556 . . . -108.01(13) ?
F2 Si1 F1 Ca1 . . . . 71.99(13) ?
F2 Si1 F3 Ca1 3_556 . . 3_566 -170.07(5) ?
F2 Si1 F3 Ca1 . . . 3_566 9.93(5) ?
F3 Si1 F1 Ca1 3_556 . . . -19.64(13) ?
F3 Si1 F1 Ca1 . . . . 160.36(13) ?
F3 Si1 F2 Ca1 3_556 . . 3_566 169.84(5) ?
F3 Si1 F2 Ca1 . . . 3_566 -10.16(5) ?
